data_1537056
loop_
_publ_author_name
'Zheng, Y.-Q.'
'Peters, K.'
'Grin', Yu.'
'von Schnering, H.G.'

_publ_section_title
;
 Syntheses and crystal structures of the cluster compounds A2 ((W6 Br8)
 Br6) with A =K, Rb, Cs
;
_journal_name_full 'Zeitschrift fuer Anorganische und Allgemeine Chemie'
_journal_page_first 506
_journal_page_last 512
_journal_volume 624
_journal_year 1998
_chemical_formula_sum 'Br14 Cs2 W6'
_chemical_name_systematic 'Cs2 (Br8 (W Br)6)'
_space_group_IT_number 163
_symmetry_space_group_name_Hall '-P 3 2c'
_symmetry_space_group_name_H-M 'P -3 1 c'
_cell_angle_alpha 90
_cell_angle_beta 90
_cell_angle_gamma 120
_cell_formula_units_Z 2
_cell_length_a 10.18
_cell_length_b 10.18
_cell_length_c 15.125
_cell_volume 1357.443
_citation_journal_id_ASTM ZAACAB
_cod_data_source_file Zheng_ZAACAB_1998_734.cif
_cod_data_source_block Br14Cs2W6
_cod_database_code 1537056

loop_
_symmetry_equiv_pos_as_xyz
x,y,z
-y,x-y,z
-x+y,-x,z
-y,-x,-z+1/2
x,x-y,-z+1/2
-x+y,y,-z+1/2
-x,-y,-z
y,-x+y,-z
x-y,x,-z
y,x,z-1/2
-x,-x+y,z-1/2
x-y,-y,z-1/2

loop_
_atom_site_label
_atom_site_type_symbol
_atom_site_fract_x
_atom_site_fract_y
_atom_site_fract_z
_atom_site_occupancy
_atom_site_U_iso_or_equiv
Cs1 Cs+1 0 0 0 1 0.0
Cs2 Cs+1 0.3333 0.6667 0.2367 0.5 0.0
Br3 Br-1 0.3107 0.3471 0.0855 1 0.0
W1 W+2 0.51747 0.33459 0.17914 1 0.0
Br1 Br-1 0.6667 0.3333 0.0395 1 0.0
Br2 Br-1 0.3664 0.0381 0.17739 1 0.0
